data_1551784
loop_
_publ_author_name
'GOLCHOUBIAN, Hamid'
'EBRAHIMZADEH, Zeinab'

_publ_section_title
;
 Crystal and Molecular Structure of
 N,N-Propylene-bis(2-phenyl)glycinonitrile
;
_journal_name_full 'X-ray Structure Analysis Online'
_journal_page_first 57
_journal_paper_doi 10.2116/xraystruct.25.57
_journal_volume 25
_journal_year 2009
_chemical_formula_moiety 'C19 H20 N4'
_chemical_formula_sum 'C19 H20 N4'
_chemical_formula_weight 304.39
_space_group_IT_number 2
_space_group_name_Hall '-P 1'
_space_group_name_H-M_alt 'P -1'
_symmetry_cell_setting triclinic
_symmetry_space_group_name_Hall '-P 1'
_symmetry_space_group_name_H-M 'P -1'
_atom_sites_solution_hydrogens difmap
_atom_sites_solution_primary direct
_atom_sites_solution_secondary difmap
_audit_creation_method SHELXL-97
_cell_angle_alpha 113.2400(10)
_cell_angle_beta 93.2270(10)
_cell_angle_gamma 111.9030(10)
_cell_formula_units_Z 2
_cell_length_a 9.0471(3)
_cell_length_b 9.8171(4)
_cell_length_c 11.3071(4)
_cell_measurement_reflns_used 4841
_cell_measurement_temperature 100(2)
_cell_measurement_theta_max 32.53
_cell_measurement_theta_min 2.41
_cell_volume 831.42(5)
_computing_cell_refinement 'SAINTPlus, v. 6.2 (Bruker, 2001)'
_computing_data_collection 'APEX2 (Bruker, 2005)'
_computing_data_reduction 'SAINTPlus, v. 6.2 (Bruker, 2001)'
_computing_molecular_graphics 'SHELXTL, v. 6.12 (Sheldrick, 2001)'
_computing_publication_material 'SHELXTL, v. 6.12 (Sheldrick, 2001)'
_computing_structure_refinement 'SHELXTL, v. 6.12 (Sheldrick, 2001)'
_computing_structure_solution 'SHELXTL, v. 6.12 (Sheldrick, 2001)'
_diffrn_ambient_temperature 100(2)
_diffrn_measured_fraction_theta_full 0.991
_diffrn_measured_fraction_theta_max 0.991
_diffrn_measurement_device_type 'Bruker SMART APEX II CCD area detector'
_diffrn_measurement_method 'phi and omega scans'
_diffrn_radiation_monochromator graphite
_diffrn_radiation_source 'fine-focus sealed tube'
_diffrn_radiation_type MoK\a
_diffrn_radiation_wavelength 0.71073
_diffrn_reflns_av_R_equivalents 0.0201
_diffrn_reflns_av_sigmaI/netI 0.0250
_diffrn_reflns_limit_h_max 12
_diffrn_reflns_limit_h_min -12
_diffrn_reflns_limit_k_max 13
_diffrn_reflns_limit_k_min -13
_diffrn_reflns_limit_l_max 15
_diffrn_reflns_limit_l_min -15
_diffrn_reflns_number 10900
_diffrn_reflns_theta_full 30.00
_diffrn_reflns_theta_max 30.00
_diffrn_reflns_theta_min 2.02
_exptl_absorpt_coefficient_mu 0.074
_exptl_absorpt_correction_T_max 0.985
_exptl_absorpt_correction_T_min 0.975
_exptl_absorpt_correction_type multi-scan
_exptl_absorpt_process_details 'SADABS (Sheldrick, 2003)'
_exptl_crystal_colour colourless
_exptl_crystal_density_diffrn 1.216
_exptl_crystal_density_method 'not measured'
_exptl_crystal_description prism
_exptl_crystal_F_000 324
_exptl_crystal_size_max 0.30
_exptl_crystal_size_mid 0.25
_exptl_crystal_size_min 0.20
_refine_diff_density_max 0.415
_refine_diff_density_min -0.260
_refine_diff_density_rms 0.042
_refine_ls_extinction_method none
_refine_ls_goodness_of_fit_ref 1.002
_refine_ls_hydrogen_treatment constr
_refine_ls_matrix_type full
_refine_ls_number_parameters 208
_refine_ls_number_reflns 4803
_refine_ls_number_restraints 0
_refine_ls_restrained_S_all 1.002
_refine_ls_R_factor_all 0.0479
_refine_ls_R_factor_gt 0.0419
_refine_ls_shift/su_max 0.000
_refine_ls_shift/su_mean 0.000
_refine_ls_structure_factor_coef Fsqd
_refine_ls_weighting_details 'calc w=1/[\s^2^(Fo^2^)+(0.0620P)^2^+0.2000P] where P=(Fo^2^+2Fc^2^)/3'
_refine_ls_weighting_scheme calc
_refine_ls_wR_factor_gt 0.1089
_refine_ls_wR_factor_ref 0.1140
_reflns_number_gt 4159
_reflns_number_total 4803
_reflns_threshold_expression I>2\s(I)
_cod_data_source_file 25_57_1.cif
_cod_data_source_block EB-1
_cod_depositor_comments
;
The following automatic conversions were performed:

'_symmetry_cell_setting' value 'Triclinic' changed to 'triclinic'
according to
/home/andrius/struct/COD-crude-data/automatic-downloads/current/J-STAGE/lib/dictionaries/cif_core.dic
dictionary named 'cif_core.dic' version 2.4.2 from 2011-04-26.

Automatic conversion script
Id: cif_fix_values 6524 2018-11-02 12:15:13Z antanas 
;
_cod_database_code 1551784

loop_
_symmetry_equiv_pos_as_xyz
'x, y, z'
'-x, -y, -z'

loop_
_atom_site_label
_atom_site_type_symbol
_atom_site_fract_x
_atom_site_fract_y
_atom_site_fract_z
_atom_site_U_iso_or_equiv
_atom_site_adp_type
_atom_site_occupancy
_atom_site_symmetry_multiplicity
_atom_site_calc_flag
_atom_site_refinement_flags
N1 N -0.06419(9) 0.29522(9) 0.54478(7) 0.01568(15) Uani 1 1 d .
H1N H 0.0096 0.3971 0.5976 0.019 Uiso 1 1 d R
N2 N 0.24524(9) 0.57416(9) 0.59766(7) 0.01672(15) Uani 1 1 d .
H2N H 0.1985 0.6213 0.5622 0.020 Uiso 1 1 d R
N3 N 0.07430(13) 0.19875(13) 0.77350(9) 0.0323(2) Uani 1 1 d .
N4 N 0.61478(10) 0.87696(10) 0.62636(9) 0.02541(18) Uani 1 1 d .
C1 C 0.01999(11) 0.20831(10) 0.45821(9) 0.01746(17) Uani 1 1 d .
H1A H -0.0622 0.1008 0.3885 0.021 Uiso 1 1 calc R
H1B H 0.0928 0.1879 0.5111 0.021 Uiso 1 1 calc R
C2 C 0.12107(11) 0.30970(11) 0.39386(9) 0.01811(17) Uani 1 1 d .
H2A H 0.0536 0.3515 0.3593 0.022 Uiso 1 1 calc R
H2B H 0.1484 0.2375 0.3176 0.022 Uiso 1 1 calc R
C3 C 0.27972(11) 0.45476(11) 0.48827(9) 0.01924(17) Uani 1 1 d .
H3A H 0.3467 0.4143 0.5250 0.023 Uiso 1 1 calc R
H3B H 0.3436 0.5097 0.4388 0.023 Uiso 1 1 calc R
C4 C -0.14570(10) 0.21615(10) 0.62375(8) 0.01681(16) Uani 1 1 d .
H4A H -0.2298 0.1028 0.5620 0.020 Uiso 1 1 calc R
C5 C -0.02556(12) 0.20284(12) 0.70994(9) 0.02216(19) Uani 1 1 d .
C6 C -0.23199(11) 0.31045(11) 0.70847(9) 0.01785(17) Uani 1 1 d .
C7 C -0.14021(13) 0.46632(13) 0.81285(10) 0.0267(2) Uani 1 1 d .
H7A H -0.0238 0.5115 0.8326 0.032 Uiso 1 1 calc R
C8 C -0.21769(16) 0.55631(16) 0.88828(11) 0.0352(3) Uani 1 1 d .
H8A H -0.1545 0.6633 0.9585 0.042 Uiso 1 1 calc R
C9 C -0.38794(16) 0.48916(17) 0.86057(12) 0.0353(3) Uani 1 1 d .
H9A H -0.4413 0.5498 0.9125 0.042 Uiso 1 1 calc R
C10 C -0.47982(14) 0.33406(16) 0.75745(13) 0.0345(3) Uani 1 1 d .
H10A H -0.5962 0.2884 0.7389 0.041 Uiso 1 1 calc R
C11 C -0.40226(12) 0.24438(13) 0.68059(11) 0.0253(2) Uani 1 1 d .
H11A H -0.4658 0.1384 0.6093 0.030 Uiso 1 1 calc R
C12 C 0.38783(10) 0.69697(11) 0.70747(9) 0.01713(17) Uani 1 1 d .
H12A H 0.4349 0.6376 0.7405 0.021 Uiso 1 1 calc R
C13 C 0.51825(11) 0.80191(11) 0.66491(9) 0.01868(17) Uani 1 1 d .
C14 C 0.33461(10) 0.80065(11) 0.81990(9) 0.01774(17) Uani 1 1 d .
C15 C 0.30606(12) 0.92898(12) 0.81676(10) 0.02384(19) Uani 1 1 d .
H15A H 0.3303 0.9595 0.7477 0.029 Uiso 1 1 calc R
C16 C 0.24219(14) 1.01303(14) 0.91423(10) 0.0297(2) Uani 1 1 d .
H16A H 0.2209 1.0993 0.9107 0.036 Uiso 1 1 calc R
C17 C 0.20966(13) 0.97064(15) 1.01656(10) 0.0316(2) Uani 1 1 d .
H17A H 0.1651 1.0271 1.0827 0.038 Uiso 1 1 calc R
C18 C 0.24223(14) 0.84591(15) 1.02205(10) 0.0318(2) Uani 1 1 d .
H18A H 0.2226 0.8188 1.0933 0.038 Uiso 1 1 calc R
C19 C 0.30358(12) 0.76015(13) 0.92369(10) 0.0249(2) Uani 1 1 d .
H19A H 0.3244 0.6737 0.9274 0.030 Uiso 1 1 calc R

loop_
_atom_site_aniso_label
_atom_site_aniso_U_11
_atom_site_aniso_U_22
_atom_site_aniso_U_33
_atom_site_aniso_U_23
_atom_site_aniso_U_13
_atom_site_aniso_U_12
N1 0.0170(3) 0.0144(3) 0.0162(3) 0.0070(3) 0.0069(3) 0.0068(3)
N2 0.0151(3) 0.0156(3) 0.0185(3) 0.0064(3) 0.0045(3) 0.0069(3)
N3 0.0429(5) 0.0414(5) 0.0252(4) 0.0162(4) 0.0104(4) 0.0291(5)
N4 0.0235(4) 0.0214(4) 0.0286(4) 0.0104(3) 0.0098(3) 0.0074(3)
C1 0.0197(4) 0.0152(4) 0.0181(4) 0.0062(3) 0.0075(3) 0.0092(3)
C2 0.0193(4) 0.0190(4) 0.0168(4) 0.0070(3) 0.0077(3) 0.0096(3)
C3 0.0171(4) 0.0189(4) 0.0221(4) 0.0080(3) 0.0089(3) 0.0089(3)
C4 0.0174(4) 0.0158(4) 0.0171(4) 0.0081(3) 0.0055(3) 0.0061(3)
C5 0.0288(5) 0.0238(4) 0.0202(4) 0.0118(4) 0.0105(4) 0.0150(4)
C6 0.0194(4) 0.0216(4) 0.0169(4) 0.0110(3) 0.0074(3) 0.0102(3)
C7 0.0263(5) 0.0268(5) 0.0224(4) 0.0051(4) 0.0052(4) 0.0134(4)
C8 0.0477(7) 0.0376(6) 0.0227(5) 0.0072(4) 0.0112(5) 0.0270(5)
C9 0.0496(7) 0.0519(7) 0.0331(6) 0.0275(5) 0.0281(5) 0.0391(6)
C10 0.0269(5) 0.0492(7) 0.0511(7) 0.0353(6) 0.0225(5) 0.0245(5)
C11 0.0192(4) 0.0286(5) 0.0324(5) 0.0178(4) 0.0077(4) 0.0098(4)
C12 0.0161(4) 0.0177(4) 0.0192(4) 0.0095(3) 0.0052(3) 0.0074(3)
C13 0.0168(4) 0.0169(4) 0.0200(4) 0.0062(3) 0.0047(3) 0.0071(3)
C14 0.0148(4) 0.0195(4) 0.0165(4) 0.0066(3) 0.0034(3) 0.0065(3)
C15 0.0279(5) 0.0252(5) 0.0213(4) 0.0099(4) 0.0066(4) 0.0148(4)
C16 0.0321(5) 0.0311(5) 0.0246(5) 0.0052(4) 0.0037(4) 0.0206(4)
C17 0.0257(5) 0.0409(6) 0.0189(4) 0.0023(4) 0.0047(4) 0.0170(4)
C18 0.0312(5) 0.0436(6) 0.0185(4) 0.0126(4) 0.0087(4) 0.0149(5)
C19 0.0258(5) 0.0296(5) 0.0213(4) 0.0133(4) 0.0066(4) 0.0119(4)

loop_
_atom_type_symbol
_atom_type_description
_atom_type_scat_dispersion_real
_atom_type_scat_dispersion_imag
_atom_type_scat_source
C C 0.0033 0.0016 'International Tables Vol C Tables 4.2.6.8 and 6.1.1.4'
H H 0.0000 0.0000 'International Tables Vol C Tables 4.2.6.8 and 6.1.1.4'
N N 0.0061 0.0033 'International Tables Vol C Tables 4.2.6.8 and 6.1.1.4'

loop_
_geom_angle_atom_site_label_1
_geom_angle_atom_site_label_2
_geom_angle_atom_site_label_3
_geom_angle
C4 N1 C1 113.66(7)
C4 N1 H1N 110.1
C1 N1 H1N 107.9
C12 N2 C3 114.45(7)
C12 N2 H2N 111.8
C3 N2 H2N 107.3
N1 C1 C2 110.53(7)
N1 C1 H1A 109.5
C2 C1 H1A 109.5
N1 C1 H1B 109.5
C2 C1 H1B 109.5
H1A C1 H1B 108.1
C1 C2 C3 113.50(7)
C1 C2 H2A 108.9
C3 C2 H2A 108.9
C1 C2 H2B 108.9
C3 C2 H2B 108.9
H2A C2 H2B 107.7
N2 C3 C2 111.10(7)
N2 C3 H3A 109.4
C2 C3 H3A 109.4
N2 C3 H3B 109.4
C2 C3 H3B 109.4
H3A C3 H3B 108.0
N1 C4 C5 110.89(7)
N1 C4 C6 110.76(7)
C5 C4 C6 109.86(7)
N1 C4 H4A 108.4
C5 C4 H4A 108.4
C6 C4 H4A 108.4
N3 C5 C4 175.59(10)
C11 C6 C7 119.52(9)
C11 C6 C4 120.54(8)
C7 C6 C4 119.92(8)
C8 C7 C6 120.50(10)
C8 C7 H7A 119.7
C6 C7 H7A 119.7
C9 C8 C7 119.72(11)
C9 C8 H8A 120.1
C7 C8 H8A 120.1
C10 C9 C8 120.06(10)
C10 C9 H9A 120.0
C8 C9 H9A 120.0
C9 C10 C11 120.30(10)
C9 C10 H10A 119.9
C11 C10 H10A 119.9
C6 C11 C10 119.89(10)
C6 C11 H11A 120.1
C10 C11 H11A 120.1
N2 C12 C13 111.96(7)
N2 C12 C14 109.76(7)
C13 C12 C14 111.10(7)
N2 C12 H12A 108.0
C13 C12 H12A 108.0
C14 C12 H12A 108.0
N4 C13 C12 176.84(10)
C15 C14 C19 119.38(9)
C15 C14 C12 121.02(8)
C19 C14 C12 119.47(8)
C14 C15 C16 120.39(9)
C14 C15 H15A 119.8
C16 C15 H15A 119.8
C17 C16 C15 119.89(10)
C17 C16 H16A 120.1
C15 C16 H16A 120.1
C18 C17 C16 119.88(10)
C18 C17 H17A 120.1
C16 C17 H17A 120.1
C17 C18 C19 120.30(10)
C17 C18 H18A 119.8
C19 C18 H18A 119.8
C18 C19 C14 120.12(10)
C18 C19 H19A 119.9
C14 C19 H19A 119.9

loop_
_geom_bond_atom_site_label_1
_geom_bond_atom_site_label_2
_geom_bond_distance
N1 C4 1.4621(11)
N1 C1 1.4751(10)
N1 H1N 0.8879
N2 C12 1.4620(11)
N2 C3 1.4741(11)
N2 H2N 0.9090
N3 C5 1.1451(13)
N4 C13 1.1454(12)
C1 C2 1.5244(12)
C1 H1A 0.9900
C1 H1B 0.9900
C2 C3 1.5266(12)
C2 H2A 0.9900
C2 H2B 0.9900
C3 H3A 0.9900
C3 H3B 0.9900
C4 C5 1.4951(13)
C4 C6 1.5191(12)
C4 H4A 1.0000
C6 C11 1.3898(13)
C6 C7 1.3929(13)
C7 C8 1.3907(14)
C7 H7A 0.9500
C8 C9 1.3893(19)
C8 H8A 0.9500
C9 C10 1.3836(19)
C9 H9A 0.9500
C10 C11 1.3959(15)
C10 H10A 0.9500
C11 H11A 0.9500
C12 C13 1.4944(12)
C12 C14 1.5157(12)
C12 H12A 1.0000
C14 C15 1.3900(13)
C14 C19 1.3915(13)
C15 C16 1.3925(13)
C15 H15A 0.9500
C16 C17 1.3876(17)
C16 H16A 0.9500
C17 C18 1.3846(17)
C17 H17A 0.9500
C18 C19 1.3903(14)
C18 H18A 0.9500
C19 H19A 0.9500

loop_
_geom_hbond_atom_site_label_D
_geom_hbond_atom_site_label_H
_geom_hbond_atom_site_label_A
_geom_hbond_site_symmetry_A
_geom_hbond_distance_DH
_geom_hbond_distance_HA
_geom_hbond_distance_DA
_geom_hbond_angle_DHA
N1 H1N N2 . 0.89 2.19 2.9143(13) 138
N2 H2N N1 2_566 0.91 2.23 3.1339(12) 173

loop_
_geom_torsion_atom_site_label_1
_geom_torsion_atom_site_label_2
_geom_torsion_atom_site_label_3
_geom_torsion_atom_site_label_4
_geom_torsion
C4 N1 C1 C2 -172.20(7)
N1 C1 C2 C3 75.41(9)
C12 N2 C3 C2 167.04(7)
C1 C2 C3 N2 -63.73(10)
C1 N1 C4 C5 58.73(9)
C1 N1 C4 C6 -179.03(7)
N1 C4 C6 C11 110.15(9)
C5 C4 C6 C11 -127.01(9)
N1 C4 C6 C7 -68.11(11)
C5 C4 C6 C7 54.73(11)
C11 C6 C7 C8 -0.51(15)
C4 C6 C7 C8 177.76(9)
C6 C7 C8 C9 0.98(17)
C7 C8 C9 C10 -0.65(17)
C8 C9 C10 C11 -0.14(17)
C7 C6 C11 C10 -0.28(14)
C4 C6 C11 C10 -178.54(9)
C9 C10 C11 C6 0.61(16)
C3 N2 C12 C13 62.33(9)
C3 N2 C12 C14 -173.81(7)
N2 C12 C14 C15 -80.08(10)
C13 C12 C14 C15 44.28(11)
N2 C12 C14 C19 95.71(10)
C13 C12 C14 C19 -139.93(9)
C19 C14 C15 C16 -1.98(15)
C12 C14 C15 C16 173.81(9)
C14 C15 C16 C17 1.21(16)
C15 C16 C17 C18 0.59(17)
C16 C17 C18 C19 -1.60(17)
C17 C18 C19 C14 0.81(16)
C15 C14 C19 C18 0.97(15)
C12 C14 C19 C18 -174.89(9)
